data_7115453
loop_
_publ_author_name
'Dehua Zheng'
'Mei Wang'
'Lin Chen'
'Ning Wang'
'Minglun Cheng'
'Licheng Sun'

_publ_section_title
;
 The influence of a S-to-S bridge in diiron dithiolate models on the
 oxidation reaction: a mimic of the Hairox state of [FeFe]-hydrogenases
;
_journal_name_full Chem.Commun.
_journal_page_first 9255
_journal_paper_doi 10.1039/C4cc03583F
_journal_volume 50
_journal_year 2014
_chemical_formula_sum 'C48 H39 B Cl2 F24 Fe2 O6 P2 S2'
_chemical_formula_weight 1487.26
_chemical_name_systematic
;
?
;
_space_group_IT_number 14
_symmetry_space_group_name_Hall '-P 2ybc'
_symmetry_space_group_name_H-M 'P 1 21/c 1'
_atom_sites_solution_hydrogens geom
_atom_sites_solution_primary direct
_atom_sites_solution_secondary difmap
_audit_creation_method SHELXL-97
_cell_angle_alpha 90.00
_cell_angle_beta 91.440(4)
_cell_angle_gamma 90.00
_cell_formula_units_Z 4
_cell_length_a 12.6932(8)
_cell_length_b 18.5417(14)
_cell_length_c 25.8275(18)
_cell_measurement_temperature 296(2)
_cell_volume 6076.7(7)
_computing_structure_refinement 'SHELXL-97 (Sheldrick, 1997)'
_computing_structure_solution 'SHELXS-97 (Sheldrick, 1990)'
_diffrn_ambient_temperature 296(2)
_diffrn_measured_fraction_theta_full 0.959
_diffrn_measured_fraction_theta_max 0.959
_diffrn_radiation_monochromator graphite
_diffrn_radiation_source 'fine-focus sealed tube'
_diffrn_radiation_type MoK\a
_diffrn_radiation_wavelength 0.71073
_diffrn_reflns_av_R_equivalents 0.0677
_diffrn_reflns_av_sigmaI/netI 0.1073
_diffrn_reflns_limit_h_max 12
_diffrn_reflns_limit_h_min -15
_diffrn_reflns_limit_k_max 22
_diffrn_reflns_limit_k_min -20
_diffrn_reflns_limit_l_max 21
_diffrn_reflns_limit_l_min -30
_diffrn_reflns_number 23223
_diffrn_reflns_theta_full 25.00
_diffrn_reflns_theta_max 25.00
_diffrn_reflns_theta_min 2.08
_exptl_absorpt_coefficient_mu 0.805
_exptl_absorpt_correction_T_max 0.76
_exptl_absorpt_correction_T_min 0.57
_exptl_crystal_colour violet
_exptl_crystal_density_diffrn 1.626
_exptl_crystal_density_method 'not measured'
_exptl_crystal_F_000 2976
_exptl_crystal_size_max 0.25
_exptl_crystal_size_mid 0.18
_exptl_crystal_size_min 0.12
_refine_diff_density_max 0.882
_refine_diff_density_min -0.731
_refine_diff_density_rms 0.093
_refine_ls_extinction_method none
_refine_ls_goodness_of_fit_ref 1.069
_refine_ls_hydrogen_treatment constr
_refine_ls_matrix_type full
_refine_ls_number_parameters 788
_refine_ls_number_reflns 10260
_refine_ls_number_restraints 0
_refine_ls_restrained_S_all 1.069
_refine_ls_R_factor_all 0.1663
_refine_ls_R_factor_gt 0.1011
_refine_ls_shift/su_max 0.001
_refine_ls_shift/su_mean 0.000
_refine_ls_structure_factor_coef Fsqd
_refine_ls_weighting_details 'calc w=1/[\s^2^(Fo^2^)+(0.1142P)^2^+16.2642P] where P=(Fo^2^+2Fc^2^)/3'
_refine_ls_weighting_scheme calc
_refine_ls_wR_factor_gt 0.2492
_refine_ls_wR_factor_ref 0.2701
_reflns_number_gt 5557
_reflns_number_total 10260
_reflns_threshold_expression >2sigma(I)
_cod_data_source_file c4cc03583f2.cif
_cod_data_source_block ok_1
_cod_original_sg_symbol_H-M P2(1)/c
_cod_database_code 7115453

loop_
_symmetry_equiv_pos_as_xyz
'x, y, z'
'-x, y+1/2, -z+1/2'
'-x, -y, -z'
'x, -y-1/2, z-1/2'

loop_
_atom_site_label
_atom_site_type_symbol
_atom_site_fract_x
_atom_site_fract_y
_atom_site_fract_z
_atom_site_U_iso_or_equiv
_atom_site_adp_type
_atom_site_occupancy
_atom_site_symmetry_multiplicity
_atom_site_calc_flag
_atom_site_refinement_flags
Fe2 Fe 0.07307(7) 0.33033(6) 0.55792(4) 0.0428(3) Uani 1 1 d .
S1 S 0.15650(14) 0.28557(13) 0.48711(9) 0.0519(6) Uani 1 1 d .
P2 P 0.22281(15) 0.38311(14) 0.58869(10) 0.0561(7) Uani 1 1 d .
B1 B 0.3515(6) 0.7050(5) 0.2536(3) 0.037(2) Uani 1 1 d .
C1 C 0.0400(6) 0.4062(5) 0.4682(3) 0.050(2) Uani 1 1 d .
F1 F 0.6029(6) 0.4742(5) 0.2845(4) 0.148(4) Uani 1 1 d .
O1 O 0.0413(4) 0.4703(3) 0.4392(2) 0.0651(17) Uani 1 1 d .
H1A H 0.0074 0.5014 0.4540 0.098 Uiso 1 1 calc R
Cl1 Cl 0.3206(12) 0.1791(7) 0.3959(6) 0.406(8) Uani 1 1 d .
Fe1 Fe 0.02869(9) 0.21049(7) 0.50823(5) 0.0515(4) Uani 1 1 d .
S2 S -0.08135(14) 0.30153(12) 0.51154(8) 0.0469(6) Uani 1 1 d .
P1 P -0.0912(2) 0.14610(16) 0.55290(12) 0.0721(8) Uani 1 1 d .
C2 C 0.1150(6) 0.3546(5) 0.4411(3) 0.053(2) Uani 1 1 d .
H2A H 0.1771 0.3816 0.4302 0.064 Uiso 1 1 calc R
F2 F 0.6335(6) 0.4410(5) 0.2115(4) 0.174(5) Uani 1 1 d .
O2 O 0.0656(4) 0.4195(3) 0.5195(2) 0.0484(14) Uani 1 1 d .
Cl2 Cl 0.3769(15) 0.0570(7) 0.4280(7) 0.492(11) Uani 1 1 d .
C3 C 0.0547(7) 0.3276(6) 0.3934(3) 0.063(3) Uani 1 1 d .
H3A H 0.0712 0.2774 0.3868 0.075 Uiso 1 1 calc R
H3B H 0.0721 0.3559 0.3632 0.075 Uiso 1 1 calc R
F3 F 0.6852(4) 0.5408(4) 0.2402(4) 0.130(3) Uani 1 1 d .
C4 C -0.0634(6) 0.3364(6) 0.4060(3) 0.065(3) Uani 1 1 d .
H4A H -0.0980 0.3682 0.3811 0.078 Uiso 1 1 calc R
H4B H -0.0987 0.2900 0.4050 0.078 Uiso 1 1 calc R
F4 F 0.3386(9) 0.5023(9) 0.0770(4) 0.214(6) Uani 1 1 d .
C5 C -0.0666(6) 0.3685(5) 0.4600(3) 0.050(2) Uani 1 1 d .
H5A H -0.1236 0.4041 0.4615 0.060 Uiso 1 1 calc R
F5 F 0.2058(7) 0.5270(6) 0.1106(4) 0.210(6) Uani 1 1 d .
O6 O -0.0340(7) 0.1463(5) 0.4102(3) 0.107(3) Uani 1 1 d .
C6 C -0.0092(7) 0.1715(6) 0.4485(5) 0.068(3) Uani 1 1 d .
F6 F 0.2757(10) 0.4318(6) 0.1255(4) 0.189(5) Uani 1 1 d .
O7 O 0.1846(7) 0.0964(5) 0.5221(3) 0.117(3) Uani 1 1 d .
C7 C 0.1267(8) 0.1413(6) 0.5191(4) 0.070(3) Uani 1 1 d .
F7 F 0.7229(6) 0.8250(9) 0.2676(4) 0.246(8) Uani 1 1 d .
O9 O 0.1211(5) 0.2135(4) 0.6294(3) 0.076(2) Uani 1 1 d .
C9 C 0.0999(6) 0.2551(5) 0.5983(4) 0.053(2) Uani 1 1 d .
F8 F 0.7659(5) 0.8279(9) 0.1957(4) 0.226(7) Uani 1 1 d .
O8 O -0.0666(5) 0.3908(4) 0.6364(3) 0.076(2) Uani 1 1 d .
C8 C -0.0111(6) 0.3685(5) 0.6074(3) 0.049(2) Uani 1 1 d .
F9 F 0.7110(8) 0.9123(7) 0.2244(7) 0.243(8) Uani 1 1 d .
F10 F 0.4812(6) 0.8604(7) 0.0567(3) 0.182(5) Uani 1 1 d .
C15 C 0.3098(7) 0.4124(7) 0.5392(4) 0.095(4) Uani 1 1 d .
H15A H 0.3713 0.4342 0.5550 0.142 Uiso 1 1 calc R
H15B H 0.2743 0.4471 0.5173 0.142 Uiso 1 1 calc R
H15C H 0.3304 0.3717 0.5188 0.142 Uiso 1 1 calc R
F11 F 0.3558(13) 0.9034(8) 0.0891(3) 0.253(8) Uani 1 1 d .
C14 C 0.1951(7) 0.4635(5) 0.6249(4) 0.075(3) Uani 1 1 d .
H14A H 0.2600 0.4845 0.6374 0.112 Uiso 1 1 calc R
H14B H 0.1521 0.4515 0.6537 0.112 Uiso 1 1 calc R
H14C H 0.1583 0.4974 0.6029 0.112 Uiso 1 1 calc R
C13 C 0.3067(7) 0.3324(6) 0.6327(4) 0.081(3) Uani 1 1 d .
H13A H 0.3669 0.3611 0.6426 0.122 Uiso 1 1 calc R
H13B H 0.3296 0.2892 0.6159 0.122 Uiso 1 1 calc R
H13C H 0.2682 0.3201 0.6629 0.122 Uiso 1 1 calc R
F12 F 0.3512(9) 0.8049(7) 0.0671(4) 0.198(6) Uani 1 1 d .
F13 F 0.1028(10) 0.9358(4) 0.2151(4) 0.191(5) Uani 1 1 d .
C12 C -0.1488(8) 0.1905(6) 0.6078(4) 0.076(3) Uani 1 1 d .
H12A H -0.1980 0.1585 0.6237 0.114 Uiso 1 1 calc R
H12B H -0.1848 0.2334 0.5964 0.114 Uiso 1 1 calc R
H12C H -0.0942 0.2031 0.6326 0.114 Uiso 1 1 calc R
F14 F -0.0289(5) 0.9128(4) 0.2497(6) 0.228(7) Uani 1 1 d .
C11 C -0.0443(11) 0.0609(6) 0.5802(6) 0.127(6) Uani 1 1 d .
H11A H -0.1004 0.0379 0.5982 0.191 Uiso 1 1 calc R
H11B H 0.0136 0.0700 0.6040 0.191 Uiso 1 1 calc R
H11C H -0.0214 0.0300 0.5529 0.191 Uiso 1 1 calc R
F15 F 0.1058(8) 0.9311(4) 0.2888(4) 0.156(4) Uani 1 1 d .
C10 C -0.2048(11) 0.1212(10) 0.5125(5) 0.146(7) Uani 1 1 d .
H10A H -0.2535 0.0941 0.5327 0.219 Uiso 1 1 calc R
H10B H -0.1821 0.0922 0.4840 0.219 Uiso 1 1 calc R
H10C H -0.2387 0.1640 0.4995 0.219 Uiso 1 1 calc R
C16 C 0.3797(5) 0.6284(4) 0.2269(3) 0.044(2) Uani 1 1 d .
F16 F -0.1018(7) 0.6525(5) 0.1972(3) 0.161(4) Uani 1 1 d .
C17 C 0.3239(6) 0.5966(5) 0.1862(3) 0.054(2) Uani 1 1 d .
H17A H 0.2625 0.6187 0.1739 0.065 Uiso 1 1 calc R
F17 F -0.1133(6) 0.6497(5) 0.2753(4) 0.139(3) Uani 1 1 d .
F18 F -0.0160(5) 0.5803(4) 0.2422(5) 0.192(6) Uani 1 1 d .
C18 C 0.3558(7) 0.5334(5) 0.1632(4) 0.064(3) Uani 1 1 d .
C19 C 0.4483(6) 0.5004(5) 0.1798(4) 0.063(3) Uani 1 1 d .
H19A H 0.4704 0.4579 0.1644 0.075 Uiso 1 1 calc R
F19 F 0.4415(7) 0.8767(4) 0.4134(3) 0.126(3) Uani 1 1 d .
C20 C 0.5064(6) 0.5305(5) 0.2188(4) 0.051(2) Uani 1 1 d .
F20 F 0.4558(9) 0.8134(5) 0.4777(3) 0.164(4) Uani 1 1 d .
C21 C 0.4722(5) 0.5931(4) 0.2420(3) 0.045(2) Uani 1 1 d .
H21A H 0.5129 0.6126 0.2690 0.054 Uiso 1 1 calc R
F21 F 0.5771(6) 0.8178(5) 0.4257(5) 0.200(6) Uani 1 1 d .
F22 F 0.4185(6) 0.5364(5) 0.4469(5) 0.178(5) Uani 1 1 d .
C22 C 0.6069(8) 0.4967(6) 0.2368(5) 0.079(3) Uani 1 1 d .
F23 F 0.2976(8) 0.5163(4) 0.3956(3) 0.156(4) Uani 1 1 d .
C23 C 0.2891(11) 0.5017(8) 0.1210(6) 0.100(4) Uani 1 1 d .
C24 C 0.4235(5) 0.7628(4) 0.2222(3) 0.0371(18) Uani 1 1 d .
F24 F 0.2731(7) 0.5725(4) 0.4592(4) 0.161(4) Uani 1 1 d .
C25 C 0.3899(5) 0.7865(4) 0.1733(3) 0.045(2) Uani 1 1 d .
H25A H 0.3227 0.7739 0.1613 0.054 Uiso 1 1 calc R
C26 C 0.4527(6) 0.8279(5) 0.1422(3) 0.049(2) Uani 1 1 d .
C27 C 0.5519(6) 0.8482(5) 0.1593(4) 0.057(2) Uani 1 1 d .
H27A H 0.5940 0.8772 0.1389 0.068 Uiso 1 1 calc R
C28 C 0.5871(5) 0.8251(5) 0.2065(4) 0.052(2) Uani 1 1 d .
C29 C 0.5257(5) 0.7830(5) 0.2373(3) 0.049(2) Uani 1 1 d .
H29A H 0.5530 0.7674 0.2691 0.058 Uiso 1 1 calc R
C30 C 0.4147(8) 0.8496(8) 0.0897(5) 0.083(3) Uani 1 1 d .
C31 C 0.6940(7) 0.8467(9) 0.2274(6) 0.101(5) Uani 1 1 d .
C32 C 0.2261(5) 0.7278(4) 0.2485(3) 0.0372(18) Uani 1 1 d .
C33 C 0.1447(5) 0.6778(4) 0.2459(3) 0.0433(19) Uani 1 1 d .
H33A H 0.1607 0.6289 0.2460 0.052 Uiso 1 1 calc R
C34 C 0.0399(5) 0.6992(5) 0.2432(3) 0.046(2) Uani 1 1 d .
C35 C 0.0125(5) 0.7702(5) 0.2445(3) 0.046(2) Uani 1 1 d .
H35A H -0.0579 0.7841 0.2430 0.055 Uiso 1 1 calc R
C36 C 0.0917(5) 0.8207(4) 0.2480(3) 0.0391(18) Uani 1 1 d .
C37 C 0.1960(5) 0.7997(4) 0.2493(3) 0.0374(18) Uani 1 1 d .
H37A H 0.2480 0.8350 0.2507 0.045 Uiso 1 1 calc R
C38 C 0.0650(6) 0.8970(5) 0.2513(4) 0.053(2) Uani 1 1 d .
C39 C -0.0446(7) 0.6444(6) 0.2382(5) 0.074(3) Uani 1 1 d .
C40 C 0.3758(5) 0.7012(4) 0.3161(3) 0.0385(19) Uani 1 1 d .
C41 C 0.3523(5) 0.6388(5) 0.3435(3) 0.045(2) Uani 1 1 d .
H41A H 0.3252 0.5995 0.3253 0.054 Uiso 1 1 calc R
C42 C 0.3673(5) 0.6325(5) 0.3962(3) 0.046(2) Uani 1 1 d .
C43 C 0.4067(6) 0.6905(5) 0.4246(4) 0.052(2) Uani 1 1 d .
H43A H 0.4168 0.6869 0.4603 0.063 Uiso 1 1 calc R
C44 C 0.4302(6) 0.7526(5) 0.3993(3) 0.049(2) Uani 1 1 d .
C45 C 0.4129(5) 0.7584(4) 0.3461(3) 0.043(2) Uani 1 1 d .
H45A H 0.4266 0.8021 0.3300 0.052 Uiso 1 1 calc R
C46 C 0.4770(10) 0.8133(7) 0.4281(5) 0.082(3) Uani 1 1 d .
C47 C 0.3423(7) 0.5663(6) 0.4236(4) 0.064(3) Uani 1 1 d .
C48' C 0.437(2) 0.1465(16) 0.4033(11) 0.109(9) Uani 0.50 1 d P
H48A H 0.4796 0.1716 0.4292 0.131 Uiso 0.50 1 calc PR
H48B H 0.4739 0.1415 0.3712 0.131 Uiso 0.50 1 calc PR
C48 C 0.2538(18) 0.0897(14) 0.3980(10) 0.093(7) Uiso 0.50 1 d P
H48C H 0.1936 0.0880 0.4204 0.111 Uiso 0.50 1 calc PR
H48D H 0.2373 0.0691 0.3642 0.111 Uiso 0.50 1 calc PR

loop_
_atom_site_aniso_label
_atom_site_aniso_U_11
_atom_site_aniso_U_22
_atom_site_aniso_U_33
_atom_site_aniso_U_23
_atom_site_aniso_U_13
_atom_site_aniso_U_12
Fe2 0.0431(5) 0.0514(8) 0.0337(7) 0.0056(6) -0.0004(4) 0.0052(5)
S1 0.0482(10) 0.0644(16) 0.0433(14) 0.0070(12) 0.0063(9) 0.0135(9)
P2 0.0470(11) 0.0705(18) 0.0504(16) 0.0078(13) -0.0068(9) -0.0011(10)
B1 0.042(4) 0.036(5) 0.035(5) 0.002(4) -0.006(3) 0.001(4)
C1 0.055(4) 0.056(6) 0.038(6) 0.014(5) 0.003(4) 0.010(4)
F1 0.114(5) 0.172(9) 0.154(9) 0.065(7) -0.045(5) 0.036(5)
O1 0.081(4) 0.069(5) 0.046(4) 0.017(4) 0.011(3) 0.008(3)
Cl1 0.467(18) 0.359(16) 0.398(18) 0.145(13) 0.128(14) 0.088(13)
Fe1 0.0605(7) 0.0536(9) 0.0404(8) 0.0003(7) 0.0030(5) 0.0078(5)
S2 0.0443(9) 0.0614(15) 0.0349(12) 0.0033(11) -0.0005(8) 0.0047(9)
P1 0.0892(17) 0.0657(19) 0.062(2) -0.0012(15) 0.0159(13) -0.0121(13)
C2 0.053(4) 0.065(6) 0.042(6) 0.019(5) 0.011(4) 0.011(4)
F2 0.138(6) 0.131(7) 0.247(12) -0.104(8) -0.102(7) 0.099(6)
O2 0.054(3) 0.051(4) 0.040(4) 0.006(3) 0.000(2) 0.003(2)
Cl2 0.68(2) 0.291(13) 0.53(2) 0.034(14) 0.36(2) 0.121(15)
C3 0.079(6) 0.080(7) 0.030(5) 0.008(5) 0.005(4) 0.018(5)
F3 0.056(3) 0.095(5) 0.237(10) 0.021(6) -0.033(4) 0.010(3)
C4 0.069(5) 0.089(8) 0.036(6) 0.007(5) -0.007(4) 0.012(5)
F4 0.201(10) 0.36(2) 0.077(7) -0.070(10) -0.021(7) -0.059(11)
C5 0.051(4) 0.058(6) 0.040(5) 0.008(5) 0.001(3) 0.009(4)
F5 0.157(7) 0.223(11) 0.243(12) -0.158(10) -0.147(8) 0.089(7)
O6 0.149(7) 0.115(7) 0.056(6) -0.030(5) 0.000(5) -0.021(5)
C6 0.082(6) 0.059(7) 0.064(8) -0.001(6) 0.003(5) -0.002(5)
F6 0.284(12) 0.114(8) 0.161(10) -0.002(7) -0.135(9) -0.045(8)
O7 0.151(7) 0.108(7) 0.092(7) 0.012(6) 0.004(5) 0.074(6)
C7 0.098(7) 0.067(7) 0.046(7) 0.005(6) 0.006(5) 0.023(6)
F7 0.099(6) 0.46(2) 0.174(10) 0.177(12) -0.084(6) -0.145(9)
O9 0.100(5) 0.066(5) 0.062(5) 0.022(4) -0.016(4) 0.009(4)
C9 0.060(5) 0.051(6) 0.050(6) 0.003(5) -0.001(4) 0.008(4)
F8 0.041(4) 0.46(2) 0.176(10) -0.103(12) 0.012(4) -0.014(6)
O8 0.079(4) 0.105(6) 0.046(4) -0.005(4) 0.019(3) 0.018(4)
C8 0.055(4) 0.057(6) 0.034(5) 0.016(5) -0.006(4) -0.002(4)
F9 0.121(8) 0.190(12) 0.41(2) 0.036(14) -0.112(10) -0.074(8)
F10 0.119(6) 0.359(15) 0.066(5) 0.091(8) 0.003(4) -0.025(7)
C15 0.072(6) 0.141(11) 0.071(8) 0.016(8) 0.002(5) -0.035(6)
F11 0.439(19) 0.248(14) 0.069(7) 0.007(7) -0.051(9) 0.238(15)
C14 0.073(6) 0.063(7) 0.088(9) -0.001(6) -0.014(5) -0.009(5)
C13 0.054(5) 0.100(9) 0.089(8) 0.016(7) -0.026(5) 0.012(5)
F12 0.223(10) 0.281(15) 0.087(7) 0.085(8) -0.079(7) -0.116(11)
F13 0.377(15) 0.052(5) 0.150(9) 0.031(6) 0.109(10) 0.061(7)
C12 0.094(7) 0.075(8) 0.060(7) 0.002(6) 0.021(5) -0.006(5)
F14 0.064(4) 0.064(5) 0.56(2) -0.040(8) -0.017(7) 0.024(3)
C11 0.178(13) 0.059(9) 0.148(15) 0.023(9) 0.072(11) 0.006(8)
F15 0.247(9) 0.066(5) 0.151(8) -0.049(5) -0.099(7) 0.060(5)
C10 0.144(11) 0.206(18) 0.089(11) -0.034(11) 0.020(8) -0.103(12)
C16 0.049(4) 0.053(6) 0.030(5) 0.001(4) -0.003(3) 0.003(4)
F16 0.162(7) 0.188(9) 0.129(7) 0.042(6) -0.070(6) -0.125(7)
C17 0.052(4) 0.059(6) 0.052(6) -0.006(5) -0.012(4) 0.019(4)
F17 0.104(5) 0.160(8) 0.157(8) -0.006(6) 0.047(5) -0.075(5)
F18 0.085(4) 0.045(5) 0.445(19) -0.018(7) -0.019(7) -0.031(4)
C18 0.067(5) 0.074(7) 0.048(6) -0.021(5) -0.024(4) 0.014(5)
C19 0.071(5) 0.056(6) 0.060(7) -0.018(5) -0.013(5) 0.028(4)
F19 0.204(8) 0.066(5) 0.108(6) -0.018(5) -0.013(5) -0.027(5)
C20 0.054(4) 0.043(6) 0.056(6) 0.003(5) -0.010(4) 0.008(4)
F20 0.301(12) 0.135(8) 0.054(5) -0.027(5) -0.002(6) -0.090(7)
C21 0.049(4) 0.045(5) 0.042(5) -0.009(4) -0.009(3) 0.000(4)
F21 0.092(5) 0.193(10) 0.313(15) -0.158(10) -0.008(7) -0.048(6)
F22 0.105(5) 0.130(7) 0.299(13) 0.144(8) -0.038(6) -0.017(5)
C22 0.076(7) 0.060(7) 0.101(10) -0.006(7) -0.032(6) 0.029(6)
F23 0.277(11) 0.097(6) 0.092(6) 0.029(5) -0.006(6) -0.088(7)
C23 0.114(9) 0.092(11) 0.092(12) -0.041(9) -0.039(8) 0.036(8)
C24 0.039(3) 0.040(5) 0.032(5) -0.002(4) -0.003(3) 0.010(3)
F24 0.208(8) 0.104(6) 0.177(10) 0.059(6) 0.127(8) 0.015(5)
C25 0.039(4) 0.052(5) 0.044(5) 0.000(4) 0.002(3) 0.003(3)
C26 0.052(4) 0.060(6) 0.036(5) 0.006(5) 0.002(4) 0.010(4)
C27 0.048(4) 0.069(7) 0.054(6) 0.009(5) 0.016(4) -0.005(4)
C28 0.037(4) 0.066(6) 0.054(6) 0.000(5) 0.002(4) 0.001(4)
C29 0.039(4) 0.062(6) 0.044(5) 0.008(5) -0.002(3) 0.003(4)
C30 0.069(6) 0.114(10) 0.065(8) 0.042(8) 0.000(6) 0.005(6)
C31 0.035(5) 0.133(12) 0.135(13) 0.065(10) -0.005(6) -0.026(6)
C32 0.046(4) 0.040(5) 0.025(4) 0.005(4) 0.000(3) -0.005(3)
C33 0.050(4) 0.037(5) 0.042(5) 0.006(4) 0.003(3) -0.004(3)
C34 0.042(4) 0.050(6) 0.048(6) 0.008(4) 0.003(3) -0.012(4)
C35 0.038(4) 0.055(6) 0.046(5) 0.007(4) -0.003(3) -0.001(4)
C36 0.042(4) 0.037(5) 0.038(5) 0.002(4) 0.000(3) 0.000(3)
C37 0.041(4) 0.040(5) 0.031(5) -0.002(4) 0.000(3) -0.006(3)
C38 0.050(4) 0.048(6) 0.059(7) 0.003(5) -0.008(4) -0.002(4)
C39 0.048(5) 0.070(8) 0.104(10) 0.005(7) -0.003(5) -0.021(5)
C40 0.037(3) 0.037(5) 0.042(5) -0.002(4) 0.000(3) 0.004(3)
C41 0.048(4) 0.044(5) 0.043(6) -0.003(4) -0.001(3) -0.001(3)
C42 0.048(4) 0.046(6) 0.044(6) 0.010(5) 0.003(3) 0.003(4)
C43 0.056(4) 0.061(7) 0.041(6) -0.003(5) 0.003(4) 0.001(4)
C44 0.056(4) 0.046(6) 0.045(6) -0.002(5) 0.001(4) -0.004(4)
C45 0.053(4) 0.039(5) 0.038(5) 0.006(4) 0.007(3) 0.000(3)
C46 0.121(9) 0.067(9) 0.057(8) -0.008(6) 0.000(6) -0.016(7)
C47 0.072(6) 0.061(7) 0.061(7) 0.017(6) -0.001(5) -0.008(5)
C48' 0.107(18) 0.12(2) 0.10(2) -0.054(19) 0.006(15) 0.002(15)

loop_
_atom_type_symbol
_atom_type_description
_atom_type_scat_dispersion_real
_atom_type_scat_dispersion_imag
_atom_type_scat_source
C C 0.0033 0.0016 'International Tables Vol C Tables 4.2.6.8 and 6.1.1.4'
H H 0.0000 0.0000 'International Tables Vol C Tables 4.2.6.8 and 6.1.1.4'
O O 0.0106 0.0060 'International Tables Vol C Tables 4.2.6.8 and 6.1.1.4'
F F 0.0171 0.0103 'International Tables Vol C Tables 4.2.6.8 and 6.1.1.4'
P P 0.1023 0.0942 'International Tables Vol C Tables 4.2.6.8 and 6.1.1.4'
S S 0.1246 0.1234 'International Tables Vol C Tables 4.2.6.8 and 6.1.1.4'
Fe Fe 0.3463 0.8444 'International Tables Vol C Tables 4.2.6.8 and 6.1.1.4'
B B 0.0013 0.0007 'International Tables Vol C Tables 4.2.6.8 and 6.1.1.4'
Cl Cl 0.1484 0.1585 'International Tables Vol C Tables 4.2.6.8 and 6.1.1.4'

loop_
_geom_angle_atom_site_label_1
_geom_angle_atom_site_label_2
_geom_angle_atom_site_label_3
_geom_angle
C9 Fe2 C8 90.0(4)
C9 Fe2 O2 170.0(3)
C8 Fe2 O2 90.3(3)
C9 Fe2 P2 89.2(3)
C8 Fe2 P2 95.0(3)
O2 Fe2 P2 80.80(17)
C9 Fe2 S1 95.7(3)
C8 Fe2 S1 171.0(2)
O2 Fe2 S1 85.31(18)
P2 Fe2 S1 92.06(9)
C9 Fe2 S2 105.6(3)
C8 Fe2 S2 87.1(2)
O2 Fe2 S2 84.39(16)
P2 Fe2 S2 165.05(10)
S1 Fe2 S2 84.64(8)
C9 Fe2 Fe1 69.9(3)
C8 Fe2 Fe1 123.2(3)
O2 Fe2 Fe1 117.90(18)
P2 Fe2 Fe1 134.97(8)
S1 Fe2 Fe1 53.13(7)
S2 Fe2 Fe1 52.19(6)
C2 S1 Fe1 113.7(3)
C2 S1 Fe2 97.7(3)
Fe1 S1 Fe2 71.05(7)
C15 P2 C14 104.5(6)
C15 P2 C13 104.1(5)
C14 P2 C13 103.0(5)
C15 P2 Fe2 114.0(4)
C14 P2 Fe2 111.5(3)
C13 P2 Fe2 118.3(4)
C16 B1 C24 103.3(6)
C16 B1 C40 110.0(6)
C24 B1 C40 115.1(6)
C16 B1 C32 114.3(6)
C24 B1 C32 110.1(6)
C40 B1 C32 104.3(6)
O2 C1 O1 110.9(7)
O2 C1 C2 114.6(6)
O1 C1 C2 105.6(7)
O2 C1 C5 113.5(6)
O1 C1 C5 109.6(6)
C2 C1 C5 102.1(7)
C48' Cl1 C48 94.6(14)
C6 Fe1 C7 90.9(5)
C6 Fe1 S2 101.0(3)
C7 Fe1 S2 168.0(3)
C6 Fe1 S1 103.2(3)
C7 Fe1 S1 88.8(3)
S2 Fe1 S1 89.83(9)
C6 Fe1 P1 93.3(3)
C7 Fe1 P1 90.9(3)
S2 Fe1 P1 87.09(10)
S1 Fe1 P1 163.53(11)
C6 Fe1 Fe2 145.9(3)
C7 Fe1 Fe2 112.8(3)
S2 Fe1 Fe2 57.16(6)
S1 Fe1 Fe2 55.82(7)
P1 Fe1 Fe2 109.60(9)
C5 S2 Fe1 114.6(3)
C5 S2 Fe2 96.8(3)
Fe1 S2 Fe2 70.65(7)
C12 P1 C10 103.6(6)
C12 P1 C11 103.0(6)
C10 P1 C11 104.4(8)
C12 P1 Fe1 116.6(3)
C10 P1 Fe1 112.0(5)
C11 P1 Fe1 115.8(4)
C3 C2 C1 105.6(7)
C3 C2 S1 115.4(7)
C1 C2 S1 108.4(6)
C1 O2 Fe2 110.4(5)
C48 Cl2 C48' 85.0(12)
C2 C3 C4 105.4(7)
C5 C4 C3 106.4(7)
C4 C5 C1 105.2(7)
C4 C5 S2 114.0(6)
C1 C5 S2 108.4(5)
O6 C6 Fe1 179.6(11)
O7 C7 Fe1 174.5(10)
O9 C9 Fe2 170.5(9)
O8 C8 Fe2 176.8(8)
C17 C16 C21 115.1(7)
C17 C16 B1 125.5(7)
C21 C16 B1 119.2(7)
C18 C17 C16 122.6(7)
C17 C18 C19 119.9(8)
C17 C18 C23 119.0(8)
C19 C18 C23 121.1(9)
C20 C19 C18 119.3(8)
C19 C20 C21 119.9(7)
C19 C20 C22 120.4(9)
C21 C20 C22 119.7(8)
C20 C21 C16 123.2(7)
F2 C22 F3 109.6(11)
F2 C22 F1 104.1(11)
F3 C22 F1 100.8(10)
F2 C22 C20 114.7(9)
F3 C22 C20 114.1(9)
F1 C22 C20 112.1(10)
F5 C23 F4 104.2(14)
F5 C23 F6 107.2(14)
F4 C23 F6 98.7(12)
F5 C23 C18 119.9(11)
F4 C23 C18 110.8(13)
F6 C23 C18 113.6(12)
C25 C24 C29 115.4(7)
C25 C24 B1 119.6(6)
C29 C24 B1 124.3(7)
C26 C25 C24 122.4(7)
C27 C26 C25 120.1(8)
C27 C26 C30 119.6(8)
C25 C26 C30 120.3(8)
C28 C27 C26 118.7(8)
C27 C28 C29 121.5(7)
C27 C28 C31 120.9(9)
C29 C28 C31 117.6(9)
C28 C29 C24 121.9(8)
F10 C30 F11 106.5(13)
F10 C30 F12 103.0(13)
F11 C30 F12 98.1(11)
F10 C30 C26 117.6(9)
F11 C30 C26 114.2(11)
F12 C30 C26 115.1(10)
F7 C31 F9 110.1(17)
F7 C31 F8 105.2(13)
F9 C31 F8 95.6(12)
F7 C31 C28 119.4(10)
F9 C31 C28 113.4(11)
F8 C31 C28 110.3(13)
C37 C32 C33 115.9(6)
C37 C32 B1 120.7(6)
C33 C32 B1 123.3(7)
C32 C33 C34 121.5(8)
C35 C34 C33 121.4(7)
C35 C34 C39 118.7(7)
C33 C34 C39 119.9(8)
C34 C35 C36 118.2(7)
C35 C36 C37 120.6(7)
C35 C36 C38 119.6(6)
C37 C36 C38 119.9(7)
C36 C37 C32 122.4(7)
F14 C38 F15 106.7(10)
F14 C38 F13 102.9(10)
F15 C38 F13 97.3(9)
F14 C38 C36 117.2(7)
F15 C38 C36 116.1(8)
F13 C38 C36 114.2(8)
F18 C39 F16 109.8(12)
F18 C39 F17 102.0(10)
F16 C39 F17 102.7(9)
F18 C39 C34 116.1(8)
F16 C39 C34 112.7(9)
F17 C39 C34 112.2(10)
C45 C40 C41 115.1(7)
C45 C40 B1 124.8(7)
C41 C40 B1 120.0(7)
C42 C41 C40 123.2(8)
C41 C42 C43 119.8(8)
C41 C42 C47 121.8(9)
C43 C42 C47 118.4(9)
C44 C43 C42 118.8(8)
C43 C44 C45 120.6(8)
C43 C44 C46 119.8(9)
C45 C44 C46 119.6(9)
C40 C45 C44 122.4(8)
F21 C46 F19 105.3(11)
F21 C46 F20 106.0(11)
F19 C46 F20 101.7(10)
F21 C46 C44 114.6(10)
F19 C46 C44 114.2(10)
F20 C46 C44 113.9(10)
F22 C47 F24 103.3(10)
F22 C47 F23 105.8(11)
F24 C47 F23 99.5(9)
F22 C47 C42 115.5(8)
F24 C47 C42 115.5(9)
F23 C47 C42 115.4(9)
Cl1 C48' Cl2 89.8(14)
Cl2 C48 Cl1 85.5(12)

loop_
_geom_bond_atom_site_label_1
_geom_bond_atom_site_label_2
_geom_bond_distance
Fe2 C9 1.769(10)
Fe2 C8 1.828(10)
Fe2 O2 1.928(5)
Fe2 P2 2.264(2)
Fe2 S1 2.292(2)
Fe2 S2 2.333(2)
Fe2 Fe1 2.6202(18)
S1 C2 1.815(8)
S1 Fe1 2.216(2)
P2 C15 1.795(10)
P2 C14 1.798(10)
P2 C13 1.802(9)
B1 C16 1.623(12)
B1 C24 1.636(11)
B1 C40 1.637(12)
B1 C32 1.649(10)
C1 O2 1.380(10)
C1 O1 1.405(10)
C1 C2 1.531(11)
C1 C5 1.532(11)
F1 C22 1.303(14)
Cl1 C48' 1.60(3)
Cl1 C48 1.86(3)
Fe1 C6 1.760(12)
Fe1 C7 1.804(11)
Fe1 S2 2.194(2)
Fe1 P1 2.272(3)
S2 C5 1.833(9)
P1 C12 1.810(10)
P1 C10 1.818(13)
P1 C11 1.824(13)
C2 C3 1.520(12)
F2 C22 1.274(12)
Cl2 C48 1.83(3)
Cl2 C48' 1.94(3)
C3 C4 1.550(11)
F3 C22 1.288(12)
C4 C5 1.518(12)
F4 C23 1.312(17)
F5 C23 1.182(12)
O6 C6 1.131(12)
F6 C23 1.312(16)
O7 C7 1.112(11)
F7 C31 1.164(14)
O9 C9 1.141(10)
F8 C31 1.290(16)
O8 C8 1.121(10)
F9 C31 1.238(16)
F10 C30 1.230(12)
F11 C30 1.246(14)
F12 C30 1.286(15)
F13 C38 1.282(11)
F14 C38 1.227(9)
F15 C38 1.258(11)
C16 C17 1.386(11)
C16 C21 1.391(10)
F16 C39 1.278(13)
C17 C18 1.379(12)
F17 C39 1.315(12)
F18 C39 1.245(12)
C18 C19 1.384(11)
C18 C23 1.485(14)
C19 C20 1.354(12)
F19 C46 1.311(13)
C20 C21 1.380(11)
C20 C22 1.485(12)
F20 C46 1.315(13)
F21 C46 1.276(13)
F22 C47 1.255(11)
F23 C47 1.297(12)
C24 C25 1.393(11)
C24 C29 1.396(9)
F24 C47 1.290(11)
C25 C26 1.381(11)
C26 C27 1.377(11)
C26 C30 1.483(13)
C27 C28 1.357(12)
C28 C29 1.372(11)
C28 C31 1.503(13)
C32 C37 1.388(10)
C32 C33 1.388(10)
C33 C34 1.389(10)
C34 C35 1.361(11)
C34 C39 1.482(12)
C35 C36 1.376(10)
C36 C37 1.379(9)
C36 C38 1.458(11)
C40 C45 1.387(11)
C40 C41 1.393(11)
C41 C42 1.374(11)
C42 C43 1.388(12)
C42 C47 1.457(12)
C43 C44 1.362(12)
C44 C45 1.390(11)
C44 C46 1.467(14)
